data_4337966
loop_
_publ_author_name
'Hering, Christian'
'Hertrich, Maximilian'
'Schulz, Axel'
'Villinger, Alexander'

_publ_section_title
;
 Azidophosphenium Cations: Versatile Reagents in Inorganic Synthesis.
;
_journal_issue 7
_journal_name_full 'Inorganic chemistry'
_journal_page_first 3880
_journal_paper_doi 10.1021/ic500332s
_journal_volume 53
_journal_year 2014
_chemical_formula_moiety 'C18 H33 P Ga Cl3'
_chemical_formula_sum 'C18 H33 Cl3 Ga P'
_chemical_formula_weight 456.48
_chemical_name_systematic
;
 ?
;
_space_group_IT_number 14
_symmetry_cell_setting monoclinic
_symmetry_Int_Tables_number 14
_symmetry_space_group_name_Hall '-P 2yn'
_symmetry_space_group_name_H-M 'P 1 21/n 1'
_atom_sites_solution_hydrogens geom
_atom_sites_solution_primary direct
_atom_sites_solution_secondary difmap
_audit_creation_method SHELXL-97
_cell_angle_alpha 90.00
_cell_angle_beta 91.5920(10)
_cell_angle_gamma 90.00
_cell_formula_units_Z 4
_cell_length_a 8.6326(4)
_cell_length_b 21.8911(9)
_cell_length_c 11.3640(5)
_cell_measurement_reflns_used 9896
_cell_measurement_temperature 296(2)
_cell_measurement_theta_max 59.539
_cell_measurement_theta_min 5.168
_cell_volume 2146.71(16)
_computing_cell_refinement 'Bruker Apex V7.51A'
_computing_data_collection 'Bruker Apex V7.51A'
_computing_data_reduction 'Bruker SAINT'
_computing_molecular_graphics 'ORTEP-3v2.01 (Farrugia, 1997)'
_computing_publication_material SHELXL-97
_computing_structure_refinement 'SHELXL-97 (Sheldrick, 1997)'
_computing_structure_solution 'SHELXS-97 (Sheldrick, 1997)'
_diffrn_ambient_temperature 296(2)
_diffrn_measured_fraction_theta_full 0.997
_diffrn_measured_fraction_theta_max 0.997
_diffrn_radiation_monochromator graphite
_diffrn_radiation_source 'fine-focus sealed tube'
_diffrn_radiation_type MoK\a
_diffrn_radiation_wavelength 0.71073
_diffrn_reflns_av_R_equivalents 0.0916
_diffrn_reflns_av_sigmaI/netI 0.0641
_diffrn_reflns_limit_h_max 12
_diffrn_reflns_limit_h_min -13
_diffrn_reflns_limit_k_max 33
_diffrn_reflns_limit_k_min -31
_diffrn_reflns_limit_l_max 15
_diffrn_reflns_limit_l_min -17
_diffrn_reflns_number 41878
_diffrn_reflns_theta_full 32.50
_diffrn_reflns_theta_max 32.50
_diffrn_reflns_theta_min 2.54
_exptl_absorpt_coefficient_mu 1.728
_exptl_absorpt_correction_T_max 0.8600
_exptl_absorpt_correction_T_min 0.6720
_exptl_absorpt_correction_type multi-scan
_exptl_absorpt_process_details '(SADABS; Sheldrick, 2004)'
_exptl_crystal_colour colourless
_exptl_crystal_density_diffrn 1.412
_exptl_crystal_density_method 'not measured'
_exptl_crystal_description block
_exptl_crystal_F_000 952
_exptl_crystal_size_max 0.25
_exptl_crystal_size_mid 0.23
_exptl_crystal_size_min 0.09
_refine_diff_density_max 0.686
_refine_diff_density_min -0.721
_refine_diff_density_rms 0.084
_refine_ls_extinction_method none
_refine_ls_goodness_of_fit_ref 0.938
_refine_ls_hydrogen_treatment constr
_refine_ls_matrix_type full
_refine_ls_number_parameters 208
_refine_ls_number_reflns 7743
_refine_ls_number_restraints 0
_refine_ls_restrained_S_all 0.938
_refine_ls_R_factor_all 0.0555
_refine_ls_R_factor_gt 0.0335
_refine_ls_shift/su_max 0.003
_refine_ls_shift/su_mean 0.000
_refine_ls_structure_factor_coef Fsqd
_refine_ls_weighting_details 'calc w=1/[\s^2^(Fo^2^)+(0.0277P)^2^+0.0000P] where P=(Fo^2^+2Fc^2^)/3'
_refine_ls_weighting_scheme calc
_refine_ls_wR_factor_gt 0.0669
_refine_ls_wR_factor_ref 0.0706
_reflns_number_gt 5446
_reflns_number_total 7743
_reflns_threshold_expression >2\s(I)
_cod_data_source_file ic500332s_si_001.cif
_cod_data_source_block ch306_[cHex3PGaCl3]_20
_cod_depositor_comments 'Adding full bibliography for 4337958--4337967.cif.'
_cod_original_sg_symbol_H-M 'P 21/n'
_cod_database_code 4337966

loop_
_symmetry_equiv_pos_as_xyz
'x, y, z'
'-x+1/2, y+1/2, -z+1/2'
'-x, -y, -z'
'x-1/2, -y-1/2, z-1/2'

loop_
_atom_site_label
_atom_site_type_symbol
_atom_site_fract_x
_atom_site_fract_y
_atom_site_fract_z
_atom_site_U_iso_or_equiv
_atom_site_adp_type
_atom_site_occupancy
_atom_site_symmetry_multiplicity
_atom_site_calc_flag
_atom_site_refinement_flags
Ga1 Ga 1.108818(18) 0.172846(7) 0.020499(14) 0.02038(5) Uani 1 1 d .
Cl1 Cl 1.21930(5) 0.097655(19) -0.06977(4) 0.03600(10) Uani 1 1 d .
Cl2 Cl 1.22548(5) 0.18783(2) 0.19062(4) 0.03446(10) Uani 1 1 d .
Cl3 Cl 1.13044(5) 0.254335(18) -0.08859(4) 0.03362(10) Uani 1 1 d .
P1 P 0.83749(4) 0.161701(16) 0.04838(3) 0.01841(8) Uani 1 1 d .
C1 C 0.74170(17) 0.11850(7) -0.07180(13) 0.0216(3) Uani 1 1 d .
H1 H 0.6297 0.1207 -0.0604 0.026 Uiso 1 1 calc R
C2 C 0.7745(2) 0.14847(8) -0.19066(14) 0.0305(4) Uani 1 1 d .
H11 H 0.7387 0.1905 -0.1900 0.037 Uiso 1 1 calc R
H10 H 0.8853 0.1488 -0.2025 0.037 Uiso 1 1 calc R
C3 C 0.6939(2) 0.11430(8) -0.29150(15) 0.0408(5) Uani 1 1 d .
H8 H 0.5826 0.1181 -0.2845 0.049 Uiso 1 1 calc R
H9 H 0.7219 0.1327 -0.3656 0.049 Uiso 1 1 calc R
C4 C 0.7376(2) 0.04719(9) -0.29217(15) 0.0433(5) Uani 1 1 d .
H3 H 0.6796 0.0264 -0.3546 0.052 Uiso 1 1 calc R
H2 H 0.8471 0.0431 -0.3075 0.052 Uiso 1 1 calc R
C5 C 0.7034(2) 0.01780(8) -0.17531(15) 0.0381(4) Uani 1 1 d .
H6 H 0.7361 -0.0246 -0.1765 0.046 Uiso 1 1 calc R
H7 H 0.5926 0.0186 -0.1635 0.046 Uiso 1 1 calc R
C6 C 0.78671(19) 0.05077(7) -0.07313(14) 0.0308(4) Uani 1 1 d .
H4 H 0.8979 0.0470 -0.0811 0.037 Uiso 1 1 calc R
H5 H 0.7593 0.0319 0.0007 0.037 Uiso 1 1 calc R
C7 C 0.79208(16) 0.12804(7) 0.19185(13) 0.0218(3) Uani 1 1 d .
H22 H 0.8087 0.1603 0.2507 0.026 Uiso 1 1 calc R
C8 C 0.90135(18) 0.07519(7) 0.22731(14) 0.0275(3) Uani 1 1 d .
H21 H 0.8941 0.0433 0.1681 0.033 Uiso 1 1 calc R
H20 H 1.0074 0.0899 0.2308 0.033 Uiso 1 1 calc R
C9 C 0.8602(2) 0.04871(8) 0.34699(15) 0.0355(4) Uani 1 1 d .
H19 H 0.9264 0.0139 0.3644 0.043 Uiso 1 1 calc R
H12 H 0.8795 0.0792 0.4075 0.043 Uiso 1 1 calc R
C10 C 0.6914(2) 0.02880(7) 0.34948(14) 0.0338(4) Uani 1 1 d .
H18 H 0.6731 -0.0037 0.2928 0.041 Uiso 1 1 calc R
H13 H 0.6686 0.0132 0.4270 0.041 Uiso 1 1 calc R
C11 C 0.5862(2) 0.08237(7) 0.32016(15) 0.0323(4) Uani 1 1 d .
H15 H 0.6010 0.1139 0.3793 0.039 Uiso 1 1 calc R
H14 H 0.4790 0.0692 0.3213 0.039 Uiso 1 1 calc R
C12 C 0.62045(17) 0.10865(7) 0.19867(14) 0.0284(4) Uani 1 1 d .
H17 H 0.5544 0.1438 0.1833 0.034 Uiso 1 1 calc R
H16 H 0.5973 0.0782 0.1388 0.034 Uiso 1 1 calc R
C13 C 0.76266(16) 0.24012(6) 0.03586(13) 0.0207(3) Uani 1 1 d .
H33 H 0.7956 0.2550 -0.0408 0.025 Uiso 1 1 calc R
C14 C 0.58596(17) 0.24697(7) 0.03420(16) 0.0303(4) Uani 1 1 d .
H31 H 0.5399 0.2192 -0.0233 0.036 Uiso 1 1 calc R
H32 H 0.5469 0.2365 0.1109 0.036 Uiso 1 1 calc R
C15 C 0.54082(18) 0.31248(7) 0.00314(16) 0.0319(4) Uani 1 1 d .
H30 H 0.5727 0.3217 -0.0761 0.038 Uiso 1 1 calc R
H23 H 0.4291 0.3167 0.0051 0.038 Uiso 1 1 calc R
C16 C 0.61660(19) 0.35749(8) 0.08896(17) 0.0344(4) Uani 1 1 d .
H24 H 0.5922 0.3988 0.0639 0.041 Uiso 1 1 calc R
H25 H 0.5747 0.3515 0.1664 0.041 Uiso 1 1 calc R
C17 C 0.79110(19) 0.34955(7) 0.09621(17) 0.0345(4) Uani 1 1 d .
H29 H 0.8345 0.3771 0.1553 0.041 Uiso 1 1 calc R
H26 H 0.8344 0.3603 0.0211 0.041 Uiso 1 1 calc R
C18 C 0.83664(18) 0.28378(7) 0.12765(14) 0.0269(3) Uani 1 1 d .
H28 H 0.8009 0.2737 0.2055 0.032 Uiso 1 1 calc R
H27 H 0.9485 0.2796 0.1283 0.032 Uiso 1 1 calc R

loop_
_atom_site_aniso_label
_atom_site_aniso_U_11
_atom_site_aniso_U_22
_atom_site_aniso_U_33
_atom_site_aniso_U_23
_atom_site_aniso_U_13
_atom_site_aniso_U_12
Ga1 0.02051(9) 0.01623(9) 0.02459(9) 0.00091(6) 0.00382(6) 0.00024(6)
Cl1 0.0437(2) 0.0240(2) 0.0409(2) -0.00276(17) 0.0113(2) 0.00963(18)
Cl2 0.0274(2) 0.0457(3) 0.0301(2) -0.00489(18) -0.00162(16) -0.00399(17)
Cl3 0.0364(2) 0.0216(2) 0.0434(2) 0.00998(17) 0.01193(19) -0.00178(16)
P1 0.01913(18) 0.01304(19) 0.02313(18) 0.00136(14) 0.00201(15) -0.00041(13)
C1 0.0215(7) 0.0178(8) 0.0255(7) 0.0000(6) -0.0007(6) -0.0013(6)
C2 0.0382(9) 0.0255(9) 0.0279(8) 0.0037(7) -0.0003(7) -0.0041(7)
C3 0.0532(11) 0.0431(12) 0.0254(9) 0.0061(8) -0.0083(8) -0.0109(9)
C4 0.0586(12) 0.0416(12) 0.0295(9) -0.0107(8) -0.0009(9) -0.0106(9)
C5 0.0557(11) 0.0236(9) 0.0346(9) -0.0056(7) -0.0075(9) -0.0055(8)
C6 0.0422(9) 0.0186(8) 0.0312(8) -0.0028(6) -0.0075(8) 0.0000(7)
C7 0.0261(7) 0.0151(7) 0.0245(7) 0.0003(6) 0.0023(6) -0.0026(6)
C8 0.0292(8) 0.0223(8) 0.0310(8) 0.0059(6) -0.0010(7) 0.0012(6)
C9 0.0470(10) 0.0282(9) 0.0310(9) 0.0081(7) -0.0063(8) -0.0036(8)
C10 0.0534(11) 0.0228(9) 0.0252(8) 0.0034(6) 0.0033(8) -0.0109(8)
C11 0.0403(9) 0.0243(9) 0.0329(9) -0.0019(7) 0.0140(8) -0.0102(7)
C12 0.0280(8) 0.0243(9) 0.0332(9) 0.0068(7) 0.0076(7) -0.0017(6)
C13 0.0204(7) 0.0154(7) 0.0265(7) 0.0018(6) 0.0049(6) 0.0015(5)
C14 0.0223(8) 0.0202(8) 0.0483(11) 0.0000(7) 0.0014(7) 0.0016(6)
C15 0.0261(8) 0.0236(9) 0.0460(10) 0.0013(7) -0.0015(7) 0.0074(7)
C16 0.0337(9) 0.0218(9) 0.0479(11) -0.0058(8) 0.0041(8) 0.0097(7)
C17 0.0330(9) 0.0164(8) 0.0540(11) -0.0078(8) 0.0006(8) 0.0026(7)
C18 0.0243(8) 0.0199(8) 0.0365(9) -0.0041(7) -0.0001(7) 0.0037(6)

loop_
_atom_type_symbol
_atom_type_description
_atom_type_scat_dispersion_real
_atom_type_scat_dispersion_imag
_atom_type_scat_source
C C 0.0033 0.0016 'International Tables Vol C Tables 4.2.6.8 and 6.1.1.4'
H H 0.0000 0.0000 'International Tables Vol C Tables 4.2.6.8 and 6.1.1.4'
P P 0.1023 0.0942 'International Tables Vol C Tables 4.2.6.8 and 6.1.1.4'
Cl Cl 0.1484 0.1585 'International Tables Vol C Tables 4.2.6.8 and 6.1.1.4'
Ga Ga 0.2307 1.6083 'International Tables Vol C Tables 4.2.6.8 and 6.1.1.4'

loop_
_geom_angle_atom_site_label_1
_geom_angle_atom_site_label_2
_geom_angle_atom_site_label_3
_geom_angle
Cl1 Ga1 Cl2 109.543(18)
Cl1 Ga1 Cl3 107.768(18)
Cl2 Ga1 Cl3 109.633(18)
Cl1 Ga1 P1 115.508(16)
Cl2 Ga1 P1 109.197(16)
Cl3 Ga1 P1 105.000(15)
C13 P1 C1 105.85(7)
C13 P1 C7 111.06(7)
C1 P1 C7 110.45(7)
C13 P1 Ga1 103.80(5)
C1 P1 Ga1 112.15(5)
C7 P1 Ga1 113.12(5)
C6 C1 C2 110.59(13)
C6 C1 P1 113.33(10)
C2 C1 P1 110.09(10)
C6 C1 H1 107.5
C2 C1 H1 107.5
P1 C1 H1 107.5
C3 C2 C1 111.17(13)
C3 C2 H11 109.4
C1 C2 H11 109.4
C3 C2 H10 109.4
C1 C2 H10 109.4
H11 C2 H10 108.0
C4 C3 C2 111.80(14)
C4 C3 H8 109.3
C2 C3 H8 109.3
C4 C3 H9 109.3
C2 C3 H9 109.3
H8 C3 H9 107.9
C5 C4 C3 110.67(15)
C5 C4 H3 109.5
C3 C4 H3 109.5
C5 C4 H2 109.5
C3 C4 H2 109.5
H3 C4 H2 108.1
C4 C5 C6 111.51(14)
C4 C5 H6 109.3
C6 C5 H6 109.3
C4 C5 H7 109.3
C6 C5 H7 109.3
H6 C5 H7 108.0
C5 C6 C1 110.48(12)
C5 C6 H4 109.6
C1 C6 H4 109.6
C5 C6 H5 109.6
C1 C6 H5 109.6
H4 C6 H5 108.1
C8 C7 C12 111.22(12)
C8 C7 P1 112.87(11)
C12 C7 P1 112.48(10)
C8 C7 H22 106.6
C12 C7 H22 106.6
P1 C7 H22 106.6
C9 C8 C7 111.23(13)
C9 C8 H21 109.4
C7 C8 H21 109.4
C9 C8 H20 109.4
C7 C8 H20 109.4
H21 C8 H20 108.0
C10 C9 C8 111.79(13)
C10 C9 H19 109.3
C8 C9 H19 109.3
C10 C9 H12 109.3
C8 C9 H12 109.3
H19 C9 H12 107.9
C11 C10 C9 110.05(13)
C11 C10 H18 109.7
C9 C10 H18 109.7
C11 C10 H13 109.7
C9 C10 H13 109.7
H18 C10 H13 108.2
C10 C11 C12 111.07(14)
C10 C11 H15 109.4
C12 C11 H15 109.4
C10 C11 H14 109.4
C12 C11 H14 109.4
H15 C11 H14 108.0
C11 C12 C7 110.95(13)
C11 C12 H17 109.4
C7 C12 H17 109.4
C11 C12 H16 109.4
C7 C12 H16 109.4
H17 C12 H16 108.0
C14 C13 C18 109.97(13)
C14 C13 P1 116.09(10)
C18 C13 P1 112.89(10)
C14 C13 H33 105.7
C18 C13 H33 105.7
P1 C13 H33 105.7
C15 C14 C13 110.04(13)
C15 C14 H31 109.7
C13 C14 H31 109.7
C15 C14 H32 109.7
C13 C14 H32 109.7
H31 C14 H32 108.2
C16 C15 C14 110.99(14)
C16 C15 H30 109.4
C14 C15 H30 109.4
C16 C15 H23 109.4
C14 C15 H23 109.4
H30 C15 H23 108.0
C17 C16 C15 111.68(14)
C17 C16 H24 109.3
C15 C16 H24 109.3
C17 C16 H25 109.3
C15 C16 H25 109.3
H24 C16 H25 107.9
C16 C17 C18 111.62(14)
C16 C17 H29 109.3
C18 C17 H29 109.3
C16 C17 H26 109.3
C18 C17 H26 109.3
H29 C17 H26 108.0
C17 C18 C13 109.05(12)
C17 C18 H28 109.9
C13 C18 H28 109.9
C17 C18 H27 109.9
C13 C18 H27 109.9
H28 C18 H27 108.3

loop_
_geom_bond_atom_site_label_1
_geom_bond_atom_site_label_2
_geom_bond_distance
Ga1 Cl1 2.1739(4)
Ga1 Cl2 2.1797(4)
Ga1 Cl3 2.1833(4)
Ga1 P1 2.3849(4)
P1 C13 1.8383(14)
P1 C1 1.8387(14)
P1 C7 1.8413(15)
C1 C6 1.533(2)
C1 C2 1.535(2)
C1 H1 0.9800
C2 C3 1.521(2)
C2 H11 0.9700
C2 H10 0.9700
C3 C4 1.517(3)
C3 H8 0.9700
C3 H9 0.9700
C4 C5 1.512(2)
C4 H3 0.9700
C4 H2 0.9700
C5 C6 1.530(2)
C5 H6 0.9700
C5 H7 0.9700
C6 H4 0.9700
C6 H5 0.9700
C7 C8 1.539(2)
C7 C12 1.545(2)
C7 H22 0.9800
C8 C9 1.529(2)
C8 H21 0.9700
C8 H20 0.9700
C9 C10 1.522(2)
C9 H19 0.9700
C9 H12 0.9700
C10 C11 1.515(2)
C10 H18 0.9700
C10 H13 0.9700
C11 C12 1.532(2)
C11 H15 0.9700
C11 H14 0.9700
C12 H17 0.9700
C12 H16 0.9700
C13 C14 1.532(2)
C13 C18 1.540(2)
C13 H33 0.9800
C14 C15 1.525(2)
C14 H31 0.9700
C14 H32 0.9700
C15 C16 1.521(2)
C15 H30 0.9700
C15 H23 0.9700
C16 C17 1.516(2)
C16 H24 0.9700
C16 H25 0.9700
C17 C18 1.532(2)
C17 H29 0.9700
C17 H26 0.9700
C18 H28 0.9700
C18 H27 0.9700

loop_
_geom_torsion_atom_site_label_1
_geom_torsion_atom_site_label_2
_geom_torsion_atom_site_label_3
_geom_torsion_atom_site_label_4
_geom_torsion
Cl1 Ga1 P1 C13 -145.89(5)
Cl2 Ga1 P1 C13 90.15(5)
Cl3 Ga1 P1 C13 -27.34(5)
Cl1 Ga1 P1 C1 -32.09(5)
Cl2 Ga1 P1 C1 -156.05(5)
Cl3 Ga1 P1 C1 86.46(5)
Cl1 Ga1 P1 C7 93.64(5)
Cl2 Ga1 P1 C7 -30.32(6)
Cl3 Ga1 P1 C7 -147.81(5)
C13 P1 C1 C6 -178.26(11)
C7 P1 C1 C6 -57.96(13)
Ga1 P1 C1 C6 69.21(12)
C13 P1 C1 C2 57.30(12)
C7 P1 C1 C2 177.60(10)
Ga1 P1 C1 C2 -55.23(11)
C6 C1 C2 C3 55.11(18)
P1 C1 C2 C3 -178.88(12)
C1 C2 C3 C4 -55.4(2)
C2 C3 C4 C5 55.9(2)
C3 C4 C5 C6 -56.7(2)
C4 C5 C6 C1 56.9(2)
C2 C1 C6 C5 -55.64(18)
P1 C1 C6 C5 -179.81(12)
C13 P1 C7 C8 -157.41(10)
C1 P1 C7 C8 85.47(12)
Ga1 P1 C7 C8 -41.16(12)
C13 P1 C7 C12 75.75(12)
C1 P1 C7 C12 -41.38(13)
Ga1 P1 C7 C12 -168.01(9)
C12 C7 C8 C9 -52.71(18)
P1 C7 C8 C9 179.77(10)
C7 C8 C9 C10 55.16(18)
C8 C9 C10 C11 -57.88(19)
C9 C10 C11 C12 58.64(18)
C10 C11 C12 C7 -56.99(18)
C8 C7 C12 C11 53.70(18)
P1 C7 C12 C11 -178.58(11)
C1 P1 C13 C14 54.15(13)
C7 P1 C13 C14 -65.75(13)
Ga1 P1 C13 C14 172.40(11)
C1 P1 C13 C18 -177.56(11)
C7 P1 C13 C18 62.54(12)
Ga1 P1 C13 C18 -59.32(11)
C18 C13 C14 C15 59.70(18)
P1 C13 C14 C15 -170.60(12)
C13 C14 C15 C16 -57.02(19)
C14 C15 C16 C17 54.8(2)
C15 C16 C17 C18 -55.3(2)
C16 C17 C18 C13 57.00(19)
C14 C13 C18 C17 -59.18(17)
P1 C13 C18 C17 169.42(11)
